data_4073557
loop_
_publ_author_name
'Steffen, Andreas'
'Hagemeister, Timo'
'Braun, Thomas'
'Jutzi, Peter'
'Neumann, Beate'
'Stammler, Hans-Georg'

_publ_section_title
;
 Synthesis of 3,3,3-Trifluoropropyl Substituted Cyclopentadienes and Their
 Zirconocene Derivatives:&#x00A0; Catalytic Applications in the
 Polymerization of Ethylene
;
_journal_issue 22
_journal_name_full Organometallics
_journal_page_first 5289
_journal_paper_doi 10.1021/om700457c
_journal_volume 26
_journal_year 2007
_chemical_formula_moiety 'C16 H16 Cl2 F6 Zr'
_chemical_formula_sum 'C16 H16 Cl2 F6 Zr'
_chemical_formula_weight 484.41
_chemical_name_systematic ?
_space_group_IT_number 15
_symmetry_cell_setting monoclinic
_symmetry_space_group_name_Hall '-C 2yc'
_symmetry_space_group_name_H-M 'C 1 2/c 1'
_atom_sites_solution_hydrogens geom
_atom_sites_solution_primary direct
_atom_sites_solution_secondary difmap
_audit_creation_method SHELXL-97
_cell_angle_alpha 90.00
_cell_angle_beta 114.193(6)
_cell_angle_gamma 90.00
_cell_formula_units_Z 4
_cell_length_a 20.5177(14)
_cell_length_b 6.6645(7)
_cell_length_c 14.6427(14)
_cell_measurement_reflns_used 128
_cell_measurement_temperature 173(2)
_cell_measurement_theta_max 22.465
_cell_measurement_theta_min 4.156
_cell_volume 1826.4(3)
_computing_cell_refinement 'Dirax/lsq (Duisenberg & Schreurs, 1989-2000)'
_computing_data_collection KappaCCD
_computing_data_reduction 'EVALCCD (Duisenberg, 1998, Thesis. Utrecht University'
_computing_molecular_graphics 'SHELXTL-PLUS (1990)'
_computing_publication_material 'SHELXL-97 (Sheldrick, 1997)'
_computing_structure_refinement 'SHELXL-97 (Sheldrick, 1997)'
_computing_structure_solution 'SHELXS-97 (Sheldrick, 1990)'
_diffrn_ambient_temperature 173(2)
_diffrn_measured_fraction_theta_full 0.997
_diffrn_measured_fraction_theta_max 0.997
_diffrn_measurement_device_type KappaCCD
_diffrn_measurement_method CCD
_diffrn_radiation_monochromator graphite
_diffrn_radiation_source 'fine-focus sealed tube'
_diffrn_radiation_type MoK\a
_diffrn_radiation_wavelength 0.71073
_diffrn_reflns_av_R_equivalents 0.0245
_diffrn_reflns_av_sigmaI/netI 0.0136
_diffrn_reflns_limit_h_max 28
_diffrn_reflns_limit_h_min -28
_diffrn_reflns_limit_k_max 9
_diffrn_reflns_limit_k_min -9
_diffrn_reflns_limit_l_max 20
_diffrn_reflns_limit_l_min -20
_diffrn_reflns_number 24163
_diffrn_reflns_theta_full 30.00
_diffrn_reflns_theta_max 30.00
_diffrn_reflns_theta_min 3.05
_exptl_absorpt_coefficient_mu 0.948
_exptl_absorpt_correction_T_max 0.8631
_exptl_absorpt_correction_T_min 0.8404
_exptl_absorpt_correction_type multi-scan
_exptl_absorpt_process_details SADABS
_exptl_crystal_colour Colourless
_exptl_crystal_density_diffrn 1.761
_exptl_crystal_density_method 'not measured'
_exptl_crystal_description needle
_exptl_crystal_F_000 960
_exptl_crystal_size_max 0.19
_exptl_crystal_size_mid 0.16
_exptl_crystal_size_min 0.16
_refine_diff_density_max 0.373
_refine_diff_density_min -0.337
_refine_diff_density_rms 0.058
_refine_ls_extinction_method none
_refine_ls_goodness_of_fit_ref 1.087
_refine_ls_hydrogen_treatment constr
_refine_ls_matrix_type full
_refine_ls_number_parameters 114
_refine_ls_number_reflns 2662
_refine_ls_number_restraints 0
_refine_ls_restrained_S_all 1.087
_refine_ls_R_factor_all 0.0205
_refine_ls_R_factor_gt 0.0177
_refine_ls_shift/su_max 0.002
_refine_ls_shift/su_mean 0.000
_refine_ls_structure_factor_coef Fsqd
_refine_ls_weighting_details 'calc w=1/[\s^2^(Fo^2^)+(0.0203P)^2^+1.1328P] where P=(Fo^2^+2Fc^2^)/3'
_refine_ls_weighting_scheme calc
_refine_ls_wR_factor_gt 0.0421
_refine_ls_wR_factor_ref 0.0433
_reflns_number_gt 2480
_reflns_number_total 2662
_reflns_threshold_expression >2sigma(I)
_cod_data_source_file om700457c-file009.cif
_cod_data_source_block compound6
_cod_depositor_comments
;
The following automatic conversions were performed:
'_atom_site_symetry_multiplicity' tag replaced with
'_atom_site_symmetry_multiplicity'.

Automatic conversion script
Id: cif_correct_tags 1440 2010-10-19 06:21:57Z saulius 

The following automatic conversions were performed:

'_symmetry_cell_setting' value 'Monoclinic' changed to 'monoclinic'
according to /home/saulius/struct/CIF-dictionaries/cif_core.dic
dictionary named 'cif_core.dic' version 2.4.1 from 2010-06-29.

Automatic conversion script
Id: cif_fix_values 1715 2011-07-08 13:25:40Z adriana 
;
_cod_original_cell_volume 1826.6(3)
_cod_original_sg_symbol_H-M 'C 2/c'
_cod_database_code 4073557

loop_
_symmetry_equiv_pos_as_xyz
'x, y, z'
'-x, y, -z+1/2'
'x+1/2, y+1/2, z'
'-x+1/2, y+1/2, -z+1/2'
'-x, -y, -z'
'x, -y, z-1/2'
'-x+1/2, -y+1/2, -z'
'x+1/2, -y+1/2, z-1/2'

loop_
_atom_site_label
_atom_site_type_symbol
_atom_site_fract_x
_atom_site_fract_y
_atom_site_fract_z
_atom_site_U_iso_or_equiv
_atom_site_adp_type
_atom_site_occupancy
_atom_site_symmetry_multiplicity
_atom_site_calc_flag
_atom_site_refinement_flags
Zr1 Zr 0.5000 0.16113(2) 0.2500 0.01618(4) Uani 1 2 d S
Cl1 Cl 0.558465(14) -0.08817(4) 0.18419(2) 0.02451(6) Uani 1 1 d .
F1 F 0.23931(6) -0.2294(2) -0.22048(7) 0.0753(4) Uani 1 1 d .
F2 F 0.34769(6) -0.33162(14) -0.14343(8) 0.0522(2) Uani 1 1 d .
F3 F 0.27272(6) -0.38472(16) -0.07901(8) 0.0583(3) Uani 1 1 d .
C1 C 0.36872(6) 0.22590(18) 0.14116(8) 0.0247(2) Uani 1 1 d .
H1 H 0.3330 0.1700 0.1591 0.030 Uiso 1 1 calc R
C2 C 0.40284(6) 0.41388(18) 0.17376(9) 0.0300(3) Uani 1 1 d .
H2 H 0.3947 0.5044 0.2181 0.036 Uiso 1 1 calc R
C3 C 0.45136(7) 0.44231(18) 0.12834(9) 0.0312(3) Uani 1 1 d .
H3 H 0.4811 0.5560 0.1364 0.037 Uiso 1 1 calc R
C4 C 0.44767(6) 0.27122(19) 0.06882(8) 0.0268(2) Uani 1 1 d .
H4 H 0.4745 0.2509 0.0300 0.032 Uiso 1 1 calc R
C5 C 0.39690(6) 0.13503(17) 0.07717(8) 0.0222(2) Uani 1 1 d .
C6 C 0.37586(6) -0.06651(18) 0.02623(8) 0.0260(2) Uani 1 1 d .
H6A H 0.3631 -0.1583 0.0695 0.031 Uiso 1 1 calc R
H6B H 0.4171 -0.1251 0.0171 0.031 Uiso 1 1 calc R
C7 C 0.31222(6) -0.0486(2) -0.07613(8) 0.0272(2) Uani 1 1 d .
H7A H 0.2704 0.0046 -0.0666 0.033 Uiso 1 1 calc R
H7B H 0.3242 0.0478 -0.1183 0.033 Uiso 1 1 calc R
C8 C 0.29315(7) -0.2474(2) -0.12895(9) 0.0363(3) Uani 1 1 d .

loop_
_atom_site_aniso_label
_atom_site_aniso_U_11
_atom_site_aniso_U_22
_atom_site_aniso_U_33
_atom_site_aniso_U_23
_atom_site_aniso_U_13
_atom_site_aniso_U_12
Zr1 0.01657(7) 0.01174(7) 0.01645(7) 0.000 0.00293(5) 0.000
Cl1 0.02382(12) 0.02096(13) 0.02900(13) -0.00356(9) 0.01109(10) 0.00040(9)
F1 0.0695(7) 0.0821(8) 0.0388(5) -0.0252(5) -0.0138(5) -0.0151(6)
F2 0.0628(6) 0.0470(5) 0.0606(6) -0.0249(4) 0.0394(5) -0.0153(4)
F3 0.0754(7) 0.0513(6) 0.0623(6) -0.0210(5) 0.0426(5) -0.0390(5)
C1 0.0188(5) 0.0240(5) 0.0243(5) 0.0006(4) 0.0018(4) 0.0042(4)
C2 0.0295(6) 0.0198(5) 0.0290(5) -0.0025(4) 0.0000(5) 0.0084(5)
C3 0.0320(6) 0.0175(5) 0.0305(6) 0.0077(4) -0.0011(5) -0.0024(4)
C4 0.0276(5) 0.0266(6) 0.0209(5) 0.0069(4) 0.0046(4) -0.0008(5)
C5 0.0216(5) 0.0200(5) 0.0180(4) 0.0014(4) 0.0010(4) 0.0011(4)
C6 0.0258(5) 0.0215(5) 0.0221(5) -0.0027(4) 0.0011(4) 0.0001(4)
C7 0.0238(5) 0.0318(6) 0.0202(5) -0.0023(4) 0.0032(4) -0.0037(4)
C8 0.0353(6) 0.0449(8) 0.0267(5) -0.0112(6) 0.0107(5) -0.0153(6)

loop_
_atom_type_symbol
_atom_type_description
_atom_type_scat_dispersion_real
_atom_type_scat_dispersion_imag
_atom_type_scat_source
C C 0.0033 0.0016 'International Tables Vol C Tables 4.2.6.8 and 6.1.1.4'
H H 0.0000 0.0000 'International Tables Vol C Tables 4.2.6.8 and 6.1.1.4'
Cl Cl 0.1484 0.1585 'International Tables Vol C Tables 4.2.6.8 and 6.1.1.4'
F F 0.0171 0.0103 'International Tables Vol C Tables 4.2.6.8 and 6.1.1.4'
Zr Zr -2.9673 0.5597 'International Tables Vol C Tables 4.2.6.8 and 6.1.1.4'

loop_
_geom_angle_atom_site_label_1
_geom_angle_atom_site_label_2
_geom_angle_atom_site_label_3
_geom_angle
_geom_angle_site_symmetry_1
_geom_angle_site_symmetry_3
Cl1 Zr1 Cl1 95.235(15) 2_655 .
Cl1 Zr1 C3 132.00(3) 2_655 .
Cl1 Zr1 C3 110.09(3) . .
Cl1 Zr1 C3 110.09(3) 2_655 2_655
Cl1 Zr1 C3 132.00(3) . 2_655
C3 Zr1 C3 82.62(6) . 2_655
Cl1 Zr1 C2 135.01(3) 2_655 2_655
Cl1 Zr1 C2 101.67(3) . 2_655
C3 Zr1 C2 79.92(4) . 2_655
C3 Zr1 C2 33.02(4) 2_655 2_655
Cl1 Zr1 C2 101.67(3) 2_655 .
Cl1 Zr1 C2 135.01(3) . .
C3 Zr1 C2 33.02(4) . .
C3 Zr1 C2 79.92(4) 2_655 .
C2 Zr1 C2 95.14(6) 2_655 .
Cl1 Zr1 C4 81.42(3) 2_655 2_655
Cl1 Zr1 C4 122.71(3) . 2_655
C3 Zr1 C4 113.88(4) . 2_655
C3 Zr1 C4 32.79(4) 2_655 2_655
C2 Zr1 C4 54.35(4) 2_655 2_655
C2 Zr1 C4 101.03(4) . 2_655
Cl1 Zr1 C4 122.71(3) 2_655 .
Cl1 Zr1 C4 81.42(3) . .
C3 Zr1 C4 32.79(4) . .
C3 Zr1 C4 113.88(4) 2_655 .
C2 Zr1 C4 101.03(4) 2_655 .
C2 Zr1 C4 54.35(4) . .
C4 Zr1 C4 146.26(6) 2_655 .
Cl1 Zr1 C1 78.42(3) 2_655 .
Cl1 Zr1 C1 115.45(3) . .
C3 Zr1 C1 54.11(4) . .
C3 Zr1 C1 109.33(4) 2_655 .
C2 Zr1 C1 127.76(4) 2_655 .
C2 Zr1 C1 32.70(4) . .
C4 Zr1 C1 119.58(4) 2_655 .
C4 Zr1 C1 53.68(4) . .
Cl1 Zr1 C1 115.45(3) 2_655 2_655
Cl1 Zr1 C1 78.42(3) . 2_655
C3 Zr1 C1 109.33(4) . 2_655
C3 Zr1 C1 54.11(4) 2_655 2_655
C2 Zr1 C1 32.70(4) 2_655 2_655
C2 Zr1 C1 127.76(4) . 2_655
C4 Zr1 C1 53.68(4) 2_655 2_655
C4 Zr1 C1 119.58(4) . 2_655
C1 Zr1 C1 160.45(6) . 2_655
Cl1 Zr1 C5 90.19(3) 2_655 .
Cl1 Zr1 C5 84.54(3) . .
C3 Zr1 C5 54.34(4) . .
C3 Zr1 C5 133.26(4) 2_655 .
C2 Zr1 C5 132.41(4) 2_655 .
C2 Zr1 C5 54.38(4) . .
C4 Zr1 C5 151.95(4) 2_655 .
C4 Zr1 C5 32.54(4) . .
C1 Zr1 C5 32.41(4) . .
C1 Zr1 C5 150.15(4) 2_655 .
Cl1 Zr1 C5 84.54(3) 2_655 2_655
Cl1 Zr1 C5 90.19(3) . 2_655
C3 Zr1 C5 133.26(4) . 2_655
C3 Zr1 C5 54.34(4) 2_655 2_655
C2 Zr1 C5 54.38(4) 2_655 2_655
C2 Zr1 C5 132.41(4) . 2_655
C4 Zr1 C5 32.54(4) 2_655 2_655
C4 Zr1 C5 151.95(4) . 2_655
C1 Zr1 C5 150.15(4) . 2_655
C1 Zr1 C5 32.41(4) 2_655 2_655
C5 Zr1 C5 172.19(5) . 2_655
C2 C1 C5 108.66(11) . .
C2 C1 Zr1 71.89(6) . .
C5 C1 Zr1 74.24(6) . .
C3 C2 C1 107.73(11) . .
C3 C2 Zr1 73.42(6) . .
C1 C2 Zr1 75.41(6) . .
C2 C3 C4 108.04(10) . .
C2 C3 Zr1 73.56(6) . .
C4 C3 Zr1 74.92(6) . .
C3 C4 C5 108.45(11) . .
C3 C4 Zr1 72.29(6) . .
C5 C4 Zr1 74.70(6) . .
C1 C5 C4 107.11(10) . .
C1 C5 C6 126.35(11) . .
C4 C5 C6 126.53(11) . .
C1 C5 Zr1 73.35(6) . .
C4 C5 Zr1 72.76(6) . .
C6 C5 Zr1 120.19(7) . .
C5 C6 C7 111.65(9) . .
C8 C7 C6 111.79(11) . .
F3 C8 F2 105.49(13) . .
F3 C8 F1 106.91(12) . .
F2 C8 F1 106.05(11) . .
F3 C8 C7 113.24(10) . .
F2 C8 C7 113.05(10) . .
F1 C8 C7 111.57(13) . .

loop_
_geom_bond_atom_site_label_1
_geom_bond_atom_site_label_2
_geom_bond_distance
_geom_bond_site_symmetry_2
Zr1 Cl1 2.4649(3) 2_655
Zr1 Cl1 2.4650(3) .
Zr1 C3 2.4949(11) .
Zr1 C3 2.4949(11) 2_655
Zr1 C2 2.4968(11) 2_655
Zr1 C2 2.4968(11) .
Zr1 C4 2.5288(11) 2_655
Zr1 C4 2.5288(11) .
Zr1 C1 2.5422(10) .
Zr1 C1 2.5423(10) 2_655
Zr1 C5 2.5538(10) .
Zr1 C5 2.5539(10) 2_655
F1 C8 1.3481(15) .
F2 C8 1.3442(17) .
F3 C8 1.3417(17) .
C1 C2 1.4190(17) .
C1 C5 1.4223(16) .
C2 C3 1.4185(19) .
C3 C4 1.4182(18) .
C4 C5 1.4242(16) .
C5 C6 1.5110(15) .
C6 C7 1.5367(15) .
C7 C8 1.5030(19) .
